data_4037767
loop_
_publ_author_name
'Zhang, Huan-Qing'
'Xi, Ji-Ming'
'Liao, Wei-Wei'

_publ_section_title
;
 Organocatalytic Isomerization/Allylic Alkylation of O-Acylated
 Hemithioacetals and Its Application in Tandem Sequence to Access
 2,7-Dioxabicyclo[2.2.1]heptan-3-one derivatives.
;
_journal_name_full 'The Journal of organic chemistry'
_journal_paper_doi 10.1021/acs.joc.9b03172
_journal_year 2019
_chemical_formula_sum 'C22 H22 O5 S'
_chemical_formula_weight 398.47
_space_group_IT_number 15
_space_group_name_Hall '-C 2yc'
_space_group_name_H-M_alt 'C 1 2/c 1'
_symmetry_cell_setting monoclinic
_symmetry_space_group_name_H-M 'C 1 2/c 1'
_atom_sites_solution_hydrogens geom
_atom_sites_solution_primary direct
_atom_sites_solution_secondary difmap
_audit_creation_method SHELXL-97
_cell_angle_alpha 90.00
_cell_angle_beta 98.205(17)
_cell_angle_gamma 90.00
_cell_formula_units_Z 8
_cell_length_a 28.732(8)
_cell_length_b 7.6530(18)
_cell_length_c 18.497(5)
_cell_measurement_reflns_used 9351
_cell_measurement_temperature 293(2)
_cell_measurement_theta_max 27.52
_cell_measurement_theta_min 2.93
_cell_volume 4025.6(18)
_computing_cell_refinement 'Bruker SMART'
_computing_data_collection 'Bruker SMART'
_computing_data_reduction 'Bruker SAINT'
_computing_molecular_graphics 'Bruker SHELXTL'
_computing_publication_material 'Bruker SHELXTL'
_computing_structure_refinement 'Bruker SHELXTL'
_computing_structure_solution 'Bruker SHELXTL'
_diffrn_ambient_temperature 293(2)
_diffrn_measured_fraction_theta_full 0.993
_diffrn_measured_fraction_theta_max 0.993
_diffrn_measurement_device_type 'CCD area detector'
_diffrn_measurement_method 'phi and omega scans'
_diffrn_radiation_monochromator graphite
_diffrn_radiation_source 'fine-focus sealed tube'
_diffrn_radiation_type MoK\a
_diffrn_radiation_wavelength 0.71073
_diffrn_reflns_av_R_equivalents 0.0428
_diffrn_reflns_av_sigmaI/netI 0.0288
_diffrn_reflns_limit_h_max 35
_diffrn_reflns_limit_h_min -35
_diffrn_reflns_limit_k_max 9
_diffrn_reflns_limit_k_min -9
_diffrn_reflns_limit_l_max 22
_diffrn_reflns_limit_l_min -22
_diffrn_reflns_number 41262
_diffrn_reflns_theta_full 26.04
_diffrn_reflns_theta_max 26.04
_diffrn_reflns_theta_min 2.87
_exptl_absorpt_coefficient_mu 0.191
_exptl_absorpt_correction_T_max 0.9664
_exptl_absorpt_correction_T_min 0.9610
_exptl_absorpt_correction_type multi-scan
_exptl_absorpt_process_details SADABS
_exptl_crystal_density_diffrn 1.315
_exptl_crystal_density_method 'not measured'
_exptl_crystal_description BLOCK
_exptl_crystal_F_000 1680
_exptl_crystal_size_max 0.21
_exptl_crystal_size_mid 0.20
_exptl_crystal_size_min 0.18
_refine_diff_density_max 0.317
_refine_diff_density_min -0.404
_refine_diff_density_rms 0.109
_refine_ls_extinction_method none
_refine_ls_goodness_of_fit_ref 1.027
_refine_ls_hydrogen_treatment mixed
_refine_ls_matrix_type full
_refine_ls_number_parameters 256
_refine_ls_number_reflns 3965
_refine_ls_number_restraints 0
_refine_ls_restrained_S_all 1.027
_refine_ls_R_factor_all 0.0552
_refine_ls_R_factor_gt 0.0399
_refine_ls_shift/su_max 0.000
_refine_ls_shift/su_mean 0.000
_refine_ls_structure_factor_coef Fsqd
_refine_ls_weighting_details 'calc w=1/[\s^2^(Fo^2^)+(0.0527P)^2^+2.7114P] where P=(Fo^2^+2Fc^2^)/3'
_refine_ls_weighting_scheme calc
_refine_ls_wR_factor_gt 0.1008
_refine_ls_wR_factor_ref 0.1091
_reflns_number_gt 3261
_reflns_number_total 3965
_reflns_threshold_expression >2sigma(I)
_cod_data_source_file jo9b03172_si_003.cif
_cod_data_source_block y
_cod_depositor_comments
;
The following automatic conversions were performed:

data item '_exptl_absorpt_correction_type' value 'MULTI-SCAN' was
changed to 'multi-scan' in accordance with the
/home/data/users/saulius/crontab/automatic-downloads/rss-feeds/ACS/lib/dictionaries/cif_core.dic
dictionary named 'cif_core.dic' version 2.4.2 last updated on
2011-04-26.

data item '_symmetry_cell_setting' value 'Monoclinic' was changed to
'monoclinic' in accordance with the
/home/data/users/saulius/crontab/automatic-downloads/rss-feeds/ACS/lib/dictionaries/cif_core.dic
dictionary named 'cif_core.dic' version 2.4.2 last updated on
2011-04-26.

Automatic conversion script
Id: cif_fix_values 7556 2019-12-06 15:28:31Z antanas 
;
_cod_original_sg_symbol_H-M C2/c
_cod_database_code 4037767

loop_
_symmetry_equiv_pos_as_xyz
'x, y, z'
'-x, y, -z+1/2'
'x+1/2, y+1/2, z'
'-x+1/2, y+1/2, -z+1/2'
'-x, -y, -z'
'x, -y, z-1/2'
'-x+1/2, -y+1/2, -z'
'x+1/2, -y+1/2, z-1/2'

loop_
_atom_site_label
_atom_site_type_symbol
_atom_site_fract_x
_atom_site_fract_y
_atom_site_fract_z
_atom_site_U_iso_or_equiv
_atom_site_adp_type
_atom_site_occupancy
_atom_site_symmetry_multiplicity
_atom_site_calc_flag
_atom_site_refinement_flags
S1 S -0.187239(15) -0.04302(6) -0.17830(3) 0.05618(16) Uani 1 1 d .
O1 O -0.08072(4) 0.41506(16) -0.11947(6) 0.0484(3) Uani 1 1 d .
O2 O -0.08713(4) 0.38249(18) -0.00017(6) 0.0526(3) Uani 1 1 d .
O3 O -0.01363(5) 0.2899(3) 0.03818(8) 0.0858(5) Uani 1 1 d .
O4 O -0.18365(4) 0.18452(16) -0.00679(7) 0.0513(3) Uani 1 1 d .
O5 O -0.12801(5) -0.01988(19) 0.00907(7) 0.0637(4) Uani 1 1 d .
C1 C -0.27883(6) 0.0685(3) -0.20997(10) 0.0545(5) Uani 1 1 d .
H1 H -0.2682 0.1389 -0.2452 0.065 Uiso 1 1 calc R
C2 C -0.32558(7) 0.0707(3) -0.20157(13) 0.0671(6) Uani 1 1 d .
H2 H -0.3463 0.1443 -0.2304 0.081 Uiso 1 1 calc R
C3 C -0.34174(7) -0.0342(3) -0.15124(14) 0.0687(6) Uani 1 1 d .
H3 H -0.3734 -0.0322 -0.1456 0.082 Uiso 1 1 calc R
C4 C -0.31140(9) -0.1423(3) -0.10901(15) 0.0771(7) Uani 1 1 d .
H4 H -0.3225 -0.2155 -0.0752 0.093 Uiso 1 1 calc R
C5 C -0.26399(8) -0.1436(3) -0.11625(12) 0.0629(5) Uani 1 1 d .
H5 H -0.2434 -0.2167 -0.0870 0.076 Uiso 1 1 calc R
C6 C -0.24744(6) -0.0371(2) -0.16651(9) 0.0415(4) Uani 1 1 d .
C7 C -0.16892(5) 0.1802(2) -0.15441(9) 0.0392(3) Uani 1 1 d .
H7A H -0.1586 0.2357 -0.1965 0.047 Uiso 1 1 calc R
H7B H -0.1957 0.2452 -0.1422 0.047 Uiso 1 1 calc R
C8 C -0.12902(5) 0.1887(2) -0.08994(8) 0.0351(3) Uani 1 1 d .
C9 C -0.08038(5) 0.1105(2) -0.10399(8) 0.0385(3) Uani 1 1 d .
H9 H -0.0700 0.0269 -0.0649 0.046 Uiso 1 1 calc R
C10 C -0.07805(5) 0.0215(2) -0.17621(8) 0.0391(4) Uani 1 1 d .
C11 C -0.06562(5) -0.1532(2) -0.17624(10) 0.0471(4) Uani 1 1 d .
H11 H -0.0600 -0.2140 -0.1323 0.057 Uiso 1 1 calc R
C12 C -0.06142(6) -0.2381(3) -0.24112(13) 0.0644(6) Uani 1 1 d .
H12 H -0.0529 -0.3553 -0.2405 0.077 Uiso 1 1 calc R
C13 C -0.06980(7) -0.1505(4) -0.30623(12) 0.0695(6) Uani 1 1 d .
H13 H -0.0669 -0.2080 -0.3496 0.083 Uiso 1 1 calc R
C14 C -0.08247(7) 0.0222(3) -0.30724(10) 0.0631(6) Uani 1 1 d .
H14 H -0.0888 0.0810 -0.3516 0.076 Uiso 1 1 calc R
C15 C -0.08594(6) 0.1097(3) -0.24287(9) 0.0501(4) Uani 1 1 d .
H15 H -0.0936 0.2279 -0.2440 0.060 Uiso 1 1 calc R
C16 C -0.04864(6) 0.2763(3) -0.09148(9) 0.0489(4) Uani 1 1 d .
C17 C -0.00257(7) 0.2821(4) -0.12085(13) 0.0766(7) Uani 1 1 d .
H17A H -0.0080 0.2682 -0.1729 0.115 Uiso 1 1 calc R
H17B H 0.0173 0.1894 -0.0995 0.115 Uiso 1 1 calc R
H17C H 0.0125 0.3925 -0.1089 0.115 Uiso 1 1 calc R
C18 C -0.11451(6) 0.3840(2) -0.07345(9) 0.0421(4) Uani 1 1 d .
C19 C -0.15042(7) 0.5264(2) -0.07783(12) 0.0589(5) Uani 1 1 d .
H19A H -0.1353 0.6348 -0.0626 0.088 Uiso 1 1 calc R
H19B H -0.1733 0.4988 -0.0464 0.088 Uiso 1 1 calc R
H19C H -0.1658 0.5370 -0.1272 0.088 Uiso 1 1 calc R
C20 C -0.04507(6) 0.3151(3) -0.01050(10) 0.0574(5) Uani 1 1 d .
C21 C -0.14563(6) 0.1030(2) -0.02354(8) 0.0405(4) Uani 1 1 d .
C22 C -0.20295(8) 0.1194(3) 0.05581(12) 0.0678(6) Uani 1 1 d .
H22A H -0.2191 0.0114 0.0434 0.102 Uiso 1 1 calc R
H22B H -0.2246 0.2034 0.0704 0.102 Uiso 1 1 calc R
H22C H -0.1780 0.1000 0.0953 0.102 Uiso 1 1 calc R

loop_
_atom_site_aniso_label
_atom_site_aniso_U_11
_atom_site_aniso_U_22
_atom_site_aniso_U_33
_atom_site_aniso_U_23
_atom_site_aniso_U_13
_atom_site_aniso_U_12
S1 0.0375(2) 0.0456(3) 0.0842(4) -0.0183(2) 0.0045(2) 0.00142(17)
O1 0.0503(7) 0.0481(7) 0.0484(7) 0.0000(5) 0.0120(5) -0.0111(5)
O2 0.0530(7) 0.0638(8) 0.0405(6) -0.0119(6) 0.0051(5) -0.0066(6)
O3 0.0601(9) 0.1328(16) 0.0571(9) -0.0163(9) -0.0172(7) 0.0008(9)
O4 0.0526(7) 0.0515(7) 0.0548(7) 0.0076(6) 0.0244(6) 0.0075(6)
O5 0.0760(9) 0.0649(9) 0.0549(8) 0.0255(7) 0.0254(7) 0.0221(7)
C1 0.0447(9) 0.0643(12) 0.0534(10) 0.0113(9) 0.0032(8) 0.0040(8)
C2 0.0432(10) 0.0791(15) 0.0766(14) 0.0035(11) -0.0001(9) 0.0086(10)
C3 0.0464(10) 0.0653(14) 0.0975(17) -0.0169(12) 0.0204(11) -0.0084(9)
C4 0.0841(16) 0.0615(14) 0.0943(17) 0.0081(12) 0.0424(14) -0.0111(12)
C5 0.0676(12) 0.0510(12) 0.0709(13) 0.0136(10) 0.0124(10) 0.0060(9)
C6 0.0401(8) 0.0381(9) 0.0450(9) -0.0073(7) 0.0016(7) -0.0013(6)
C7 0.0353(7) 0.0382(9) 0.0431(8) 0.0024(7) 0.0019(6) 0.0013(6)
C8 0.0345(7) 0.0366(8) 0.0341(7) 0.0021(6) 0.0051(6) 0.0023(6)
C9 0.0356(7) 0.0479(9) 0.0317(7) 0.0036(6) 0.0034(6) 0.0056(6)
C10 0.0305(7) 0.0502(10) 0.0372(8) -0.0017(7) 0.0066(6) -0.0012(6)
C11 0.0321(8) 0.0539(11) 0.0555(10) -0.0038(8) 0.0066(7) 0.0028(7)
C12 0.0434(10) 0.0678(13) 0.0834(15) -0.0292(12) 0.0144(9) -0.0015(9)
C13 0.0533(11) 0.1014(19) 0.0577(12) -0.0349(12) 0.0215(9) -0.0187(11)
C14 0.0564(11) 0.0953(17) 0.0392(9) -0.0064(10) 0.0122(8) -0.0209(11)
C15 0.0487(9) 0.0637(12) 0.0388(9) 0.0022(8) 0.0089(7) -0.0050(8)
C16 0.0368(8) 0.0644(12) 0.0450(9) -0.0084(8) 0.0044(7) -0.0061(8)
C17 0.0445(10) 0.1081(19) 0.0797(15) -0.0238(13) 0.0180(10) -0.0181(11)
C18 0.0456(9) 0.0419(9) 0.0389(8) -0.0011(7) 0.0069(7) -0.0062(7)
C19 0.0672(12) 0.0388(10) 0.0724(13) -0.0019(9) 0.0156(10) 0.0032(8)
C20 0.0484(10) 0.0723(13) 0.0499(10) -0.0115(9) 0.0013(8) -0.0085(9)
C21 0.0438(8) 0.0407(9) 0.0378(8) 0.0016(7) 0.0083(7) 0.0006(7)
C22 0.0718(13) 0.0753(15) 0.0643(12) 0.0080(11) 0.0375(11) 0.0047(11)

loop_
_atom_type_symbol
_atom_type_description
_atom_type_scat_dispersion_real
_atom_type_scat_dispersion_imag
_atom_type_scat_source
C C 0.0033 0.0016 'International Tables Vol C Tables 4.2.6.8 and 6.1.1.4'
H H 0.0000 0.0000 'International Tables Vol C Tables 4.2.6.8 and 6.1.1.4'
O O 0.0106 0.0060 'International Tables Vol C Tables 4.2.6.8 and 6.1.1.4'
S S 0.1246 0.1234 'International Tables Vol C Tables 4.2.6.8 and 6.1.1.4'

loop_
_geom_angle_atom_site_label_1
_geom_angle_atom_site_label_2
_geom_angle_atom_site_label_3
_geom_angle
C6 S1 C7 101.49(7)
C18 O1 C16 96.85(12)
C20 O2 C18 104.16(13)
C21 O4 C22 116.55(14)
C2 C1 C6 120.62(18)
C3 C2 C1 120.3(2)
C2 C3 C4 119.83(19)
C3 C4 C5 120.3(2)
C6 C5 C4 120.1(2)
C5 C6 C1 118.79(17)
C5 C6 S1 120.44(14)
C1 C6 S1 120.70(14)
C8 C7 S1 112.75(11)
C21 C8 C7 108.79(12)
C21 C8 C18 110.93(12)
C7 C8 C18 109.89(12)
C21 C8 C9 110.84(12)
C7 C8 C9 115.97(12)
C18 C8 C9 100.18(12)
C10 C9 C16 113.54(13)
C10 C9 C8 118.02(12)
C16 C9 C8 100.36(13)
C11 C10 C15 118.45(16)
C11 C10 C9 118.71(14)
C15 C10 C9 122.78(16)
C10 C11 C12 120.53(18)
C13 C12 C11 120.4(2)
C12 C13 C14 119.82(18)
C13 C14 C15 120.5(2)
C14 C15 C10 120.29(19)
O1 C16 C17 113.39(17)
O1 C16 C20 99.15(14)
C17 C16 C20 114.39(15)
O1 C16 C9 102.35(12)
C17 C16 C9 119.80(16)
C20 C16 C9 105.15(14)
O1 C18 O2 103.66(12)
O1 C18 C19 112.14(15)
O2 C18 C19 109.32(14)
O1 C18 C8 103.37(12)
O2 C18 C8 105.33(12)
C19 C18 C8 121.41(14)
O3 C20 O2 123.29(18)
O3 C20 C16 130.49(19)
O2 C20 C16 106.18(14)
O5 C21 O4 123.73(15)
O5 C21 C8 125.97(15)
O4 C21 C8 110.29(13)

loop_
_geom_bond_atom_site_label_1
_geom_bond_atom_site_label_2
_geom_bond_distance
S1 C6 1.7746(17)
S1 C7 1.8230(17)
O1 C18 1.3998(19)
O1 C16 1.452(2)
O2 C20 1.352(2)
O2 C18 1.467(2)
O3 C20 1.197(2)
O4 C21 1.3322(19)
O4 C22 1.442(2)
O5 C21 1.191(2)
C1 C2 1.374(3)
C1 C6 1.381(2)
C2 C3 1.360(3)
C3 C4 1.364(3)
C4 C5 1.387(3)
C5 C6 1.371(3)
C7 C8 1.533(2)
C8 C21 1.528(2)
C8 C18 1.570(2)
C8 C9 1.576(2)
C9 C10 1.510(2)
C9 C16 1.561(2)
C10 C11 1.384(2)
C10 C15 1.396(2)
C11 C12 1.385(3)
C12 C13 1.369(3)
C13 C14 1.370(3)
C14 C15 1.382(3)
C16 C17 1.501(2)
C16 C20 1.516(3)
C18 C19 1.495(2)
